data_4077002
loop_
_publ_author_name
'Zhang, Li-Yi'
'Chen, Jing-Lin'
'Shi, Lin-Xi'
'Chen, Zhong-Ning'

_publ_section_title
;
 Utilizing Diruthenium Components for the Design of Cyanide-Linked Tri-
 and Tetranuclear Organometallic Complexes with Multistep One-Electron
 Redox Processes
;
_journal_issue 26
_journal_name_full Organometallics
_journal_page_first 5919
_journal_paper_doi 10.1021/om0203983
_journal_volume 21
_journal_year 2002
_chemical_formula_sum 'C77 H65 Cl2 F6 Fe N9 P2 Ru2 Sb'
_chemical_formula_weight 1742.96
_chemical_name_systematic
;
 ?
;
_space_group_IT_number 2
_symmetry_cell_setting triclinic
_symmetry_space_group_name_Hall '-P 1'
_symmetry_space_group_name_H-M 'P -1'
_atom_sites_solution_hydrogens geom
_atom_sites_solution_primary direct
_atom_sites_solution_secondary difmap
_audit_creation_method SHELXL-97
_cell_angle_alpha 94.7770(10)
_cell_angle_beta 107.022(2)
_cell_angle_gamma 104.8850(10)
_cell_formula_units_Z 2
_cell_length_a 13.8348(5)
_cell_length_b 17.1541(5)
_cell_length_c 17.6275(7)
_cell_measurement_reflns_used 3339
_cell_measurement_temperature 293(2)
_cell_measurement_theta_max 22.00
_cell_measurement_theta_min 1.23
_cell_volume 3808.7(2)
_computing_cell_refinement 'Siemens SMART & SAINT'
_computing_data_collection 'Siemens SMART'
_computing_data_reduction 'Siemens XPREP'
_computing_molecular_graphics 'Bruker SHELXTL'
_computing_publication_material 'Bruker SHELXTL'
_computing_structure_refinement 'Siemens SHELXTL'
_computing_structure_solution 'Siemens SHELXTL'
_diffrn_ambient_temperature 293(2)
_diffrn_measured_fraction_theta_full 1.000
_diffrn_measured_fraction_theta_max 1.000
_diffrn_measurement_device_type 'Siemens SMART CCD'
_diffrn_measurement_method 'phi and omega scans'
_diffrn_radiation_monochromator graphite
_diffrn_radiation_source 'fine-focus sealed tube'
_diffrn_radiation_type MoK\a
_diffrn_radiation_wavelength 0.71073
_diffrn_reflns_av_R_equivalents 0.1021
_diffrn_reflns_av_sigmaI/netI 0.1354
_diffrn_reflns_limit_h_max 14
_diffrn_reflns_limit_h_min -14
_diffrn_reflns_limit_k_max 18
_diffrn_reflns_limit_k_min -18
_diffrn_reflns_limit_l_max 18
_diffrn_reflns_limit_l_min -12
_diffrn_reflns_number 15278
_diffrn_reflns_theta_full 22.00
_diffrn_reflns_theta_max 22.00
_diffrn_reflns_theta_min 1.23
_diffrn_standards_decay_% none
_diffrn_standards_interval_count none
_diffrn_standards_interval_time none
_diffrn_standards_number none
_exptl_absorpt_coefficient_mu 1.102
_exptl_absorpt_correction_T_max 1.0000
_exptl_absorpt_correction_T_min .6990
_exptl_absorpt_correction_type empirical
_exptl_absorpt_process_details 'SADABS (Sheldrick, 1996)'
_exptl_crystal_colour 'black brown'
_exptl_crystal_density_diffrn 1.520
_exptl_crystal_density_method 'not measured'
_exptl_crystal_description prism
_exptl_crystal_F_000 1746
_exptl_crystal_size_max .20
_exptl_crystal_size_mid .30
_exptl_crystal_size_min .30
_refine_diff_density_max 1.434
_refine_diff_density_min -0.725
_refine_diff_density_rms 0.169
_refine_ls_extinction_method none
_refine_ls_goodness_of_fit_ref 1.187
_refine_ls_hydrogen_treatment mixed
_refine_ls_matrix_type full
_refine_ls_number_parameters 928
_refine_ls_number_reflns 9335
_refine_ls_number_restraints 4
_refine_ls_restrained_S_all 1.187
_refine_ls_R_factor_all 0.2073
_refine_ls_R_factor_gt 0.1215
_refine_ls_shift/su_max 0.005
_refine_ls_shift/su_mean 0.000
_refine_ls_structure_factor_coef Fsqd
_refine_ls_weighting_details 'calc w=1/[\s^2^(Fo^2^)+(0.1003P)^2^+70.9590P] where P=(Fo^2^+2Fc^2^)/3'
_refine_ls_weighting_scheme calc
_refine_ls_wR_factor_gt 0.2668
_refine_ls_wR_factor_ref 0.3358
_reflns_number_gt 5341
_reflns_number_total 9335
_reflns_threshold_expression >2sigma(I)
_cod_data_source_file om0203983.cif
_cod_data_source_block 2_(Complex_3)
_cod_depositor_comments
;
The following automatic conversions were performed:

'_symmetry_cell_setting' value 'Triclinic' changed to 'triclinic'
according to /home/saulius/struct/CIF-dictionaries/cif_core.dic
dictionary named 'cif_core.dic' version 2.4.1 from 2010-06-29.

Automatic conversion script
Id: cif_fix_values 1715 2011-07-08 13:25:40Z adriana 
;
_cod_original_cell_volume 3808.6(2)
_cod_original_sg_symbol_H-M P-1
_cod_database_code 4077002

loop_
_symmetry_equiv_pos_as_xyz
'x, y, z'
'-x, -y, -z'

loop_
_atom_site_label
_atom_site_type_symbol
_atom_site_fract_x
_atom_site_fract_y
_atom_site_fract_z
_atom_site_U_iso_or_equiv
_atom_site_adp_type
_atom_site_occupancy
_atom_site_symmetry_multiplicity
_atom_site_calc_flag
_atom_site_refinement_flags
Sb1 Sb -0.0330(3) 0.20171(18) -0.35176(16) 0.1687(15) Uani 1 1 d .
Fe1 Fe -0.3156(2) -0.29283(19) -0.33682(17) 0.0535(9) Uani 1 1 d .
Ru1 Ru 0.06611(14) -0.28103(10) -0.17476(10) 0.0474(5) Uani 1 1 d .
Ru2 Ru 0.22620(13) -0.29187(10) -0.10103(10) 0.0465(5) Uani 1 1 d .
Cl1 Cl 0.735(2) -0.0588(17) 0.373(2) 0.213(12) Uani 0.50 1 d PD
Cl2 Cl 0.877(4) 0.0667(19) 0.373(2) 0.34(3) Uani 0.50 1 d PD
Cl11 Cl -0.263(4) -0.233(3) 0.162(3) 0.34(2) Uani 0.50 1 d PD
Cl12 Cl -0.306(3) -0.3448(18) 0.065(3) 0.28(2) Uani 0.50 1 d PD
P1 P -0.2837(5) -0.3041(4) -0.4493(3) 0.0607(17) Uani 1 1 d .
P2 P -0.2851(5) -0.1635(4) -0.3438(4) 0.0599(16) Uani 1 1 d .
F1 F 0.016(3) 0.1269(18) -0.302(2) 0.258(17) Uani 1 1 d .
F2 F -0.112(4) 0.205(2) -0.288(2) 0.29(2) Uani 1 1 d .
F3 F 0.060(3) 0.282(2) -0.278(2) 0.30(2) Uani 1 1 d .
F4 F 0.045(3) 0.198(2) -0.418(2) 0.280(18) Uani 1 1 d .
F5 F -0.138(3) 0.121(3) -0.420(3) 0.35(2) Uani 1 1 d .
F6 F -0.088(3) 0.277(2) -0.4018(16) 0.284(19) Uani 1 1 d .
N1 N -0.0865(15) -0.2736(11) -0.2452(10) 0.054(5) Uani 1 1 d .
N11 N 0.0280(13) -0.2797(9) -0.0701(10) 0.046(4) Uani 1 1 d .
N21 N 0.1641(14) -0.3328(10) -0.0178(9) 0.052(5) Uani 1 1 d .
N31 N 0.1272(14) -0.1541(10) -0.1462(10) 0.052(5) Uani 1 1 d .
N41 N 0.2656(12) -0.1765(10) -0.0442(9) 0.046(4) Uani 1 1 d .
N51 N 0.1202(13) -0.2799(10) -0.2742(10) 0.051(4) Uani 1 1 d .
N61 N 0.2887(12) -0.2516(10) -0.1836(9) 0.043(4) Uani 1 1 d .
N71 N 0.0141(13) -0.4078(11) -0.1970(10) 0.055(5) Uani 1 1 d .
N81 N 0.1879(11) -0.4065(9) -0.1592(9) 0.045(4) Uani 1 1 d .
C1 C -0.1747(19) -0.2807(13) -0.2816(13) 0.053(6) Uani 1 1 d .
C01 C 0.873(2) -0.021(3) 0.420(5) 0.17(3) Uani 0.50 1 d PD
C2 C -0.180(2) -0.2093(15) -0.4389(14) 0.077(7) Uani 1 1 d .
H2A H -0.1141 -0.2111 -0.4013 0.092 Uiso 1 1 calc R
H2B H -0.1703 -0.2036 -0.4906 0.092 Uiso 1 1 calc R
C02 C -0.388(3) -0.295(3) 0.097(3) 0.20(5) Uani 0.50 1 d PD
C3 C -0.2089(19) -0.1400(14) -0.4103(14) 0.067(7) Uani 1 1 d .
H3A H -0.2496 -0.1213 -0.4561 0.080 Uiso 1 1 calc R
H3B H -0.1450 -0.0957 -0.3822 0.080 Uiso 1 1 calc R
C12 C 0.0784(15) -0.3128(12) -0.0088(12) 0.045(5) Uani 1 1 d .
C13 C 0.0529(17) -0.3177(14) 0.0609(13) 0.060(6) Uani 1 1 d .
H13A H 0.0862 -0.3429 0.1012 0.072 Uiso 1 1 calc R
C14 C -0.0231(18) -0.2840(14) 0.0679(15) 0.069(7) Uani 1 1 d .
H14A H -0.0430 -0.2867 0.1138 0.083 Uiso 1 1 calc R
C15 C -0.0721(19) -0.2457(14) 0.0083(15) 0.068(7) Uani 1 1 d .
H15A H -0.1206 -0.2194 0.0155 0.081 Uiso 1 1 calc R
C16 C -0.0476(15) -0.2474(13) -0.0611(13) 0.053(6) Uani 1 1 d .
H16A H -0.0839 -0.2258 -0.1032 0.064 Uiso 1 1 calc R
C21 C 0.2093(14) -0.3870(13) 0.0285(12) 0.048(5) Uani 1 1 d .
C22 C 0.3089(18) -0.3630(14) 0.0778(14) 0.062(6) Uani 1 1 d .
H22A H 0.3471 -0.3080 0.0870 0.075 Uiso 1 1 calc R
C23 C 0.358(2) -0.4165(16) 0.1157(14) 0.072(7) Uani 1 1 d .
H23A H 0.4285 -0.3978 0.1472 0.086 Uiso 1 1 calc R
C24 C 0.302(2) -0.4975(17) 0.1074(14) 0.075(8) Uani 1 1 d .
H24A H 0.3327 -0.5346 0.1329 0.090 Uiso 1 1 calc R
C25 C 0.199(2) -0.5201(16) 0.0600(15) 0.082(8) Uani 1 1 d .
H25A H 0.1586 -0.5738 0.0557 0.099 Uiso 1 1 calc R
C26 C 0.1492(19) -0.4685(15) 0.0171(16) 0.076(8) Uani 1 1 d .
H26A H 0.0796 -0.4875 -0.0174 0.091 Uiso 1 1 calc R
C32 C 0.2155(18) -0.1243(14) -0.0795(13) 0.053(6) Uani 1 1 d .
C33 C 0.2535(19) -0.0405(15) -0.0549(13) 0.070(7) Uani 1 1 d .
H33A H 0.3121 -0.0172 -0.0091 0.084 Uiso 1 1 calc R
C34 C 0.201(3) 0.0086(15) -0.1005(17) 0.089(9) Uani 1 1 d .
H34A H 0.2278 0.0652 -0.0854 0.107 Uiso 1 1 calc R
C35 C 0.112(2) -0.0244(16) -0.1673(17) 0.077(7) Uani 1 1 d .
H35A H 0.0759 0.0081 -0.1965 0.092 Uiso 1 1 calc R
C36 C 0.0815(17) -0.1039(13) -0.1867(13) 0.052(6) Uani 1 1 d .
H36A H 0.0230 -0.1274 -0.2325 0.062 Uiso 1 1 calc R
C41 C 0.3300(17) -0.1514(13) 0.0342(13) 0.053(6) Uani 1 1 d .
C42 C 0.292(2) -0.1426(12) 0.0988(16) 0.067(7) Uani 1 1 d .
H42A H 0.2212 -0.1470 0.0890 0.080 Uiso 1 1 calc R
C43 C 0.359(3) -0.1276(17) 0.1761(15) 0.091(10) Uani 1 1 d .
H43A H 0.3309 -0.1232 0.2177 0.110 Uiso 1 1 calc R
C44 C 0.466(3) -0.119(2) 0.196(2) 0.126(14) Uani 1 1 d .
H44A H 0.5108 -0.1070 0.2490 0.151 Uiso 1 1 calc R
C45 C 0.501(3) -0.127(2) 0.134(2) 0.129(14) Uani 1 1 d .
H45A H 0.5721 -0.1225 0.1444 0.155 Uiso 1 1 calc R
C46 C 0.4376(19) -0.1434(15) 0.0569(14) 0.080(8) Uani 1 1 d .
H46A H 0.4674 -0.1495 0.0167 0.096 Uiso 1 1 calc R
C52 C 0.2292(15) -0.2557(11) -0.2563(13) 0.041(5) Uani 1 1 d .
C53 C 0.263(2) -0.2464(15) -0.3240(14) 0.072(7) Uani 1 1 d .
H53A H 0.3350 -0.2316 -0.3164 0.086 Uiso 1 1 calc R
C54 C 0.195(2) -0.2581(16) -0.3984(16) 0.090(9) Uani 1 1 d .
H54A H 0.2208 -0.2465 -0.4407 0.107 Uiso 1 1 calc R
C55 C 0.086(2) -0.2878(15) -0.4131(14) 0.070(7) Uani 1 1 d .
H55A H 0.0377 -0.3008 -0.4650 0.085 Uiso 1 1 calc R
C56 C 0.0553(18) -0.2961(13) -0.3486(12) 0.059(6) Uani 1 1 d .
H56A H -0.0169 -0.3147 -0.3568 0.071 Uiso 1 1 calc R
C61 C 0.3951(18) -0.2049(15) -0.1587(13) 0.059(6) Uani 1 1 d .
C62 C 0.430(2) -0.1278(17) -0.1656(14) 0.082(8) Uani 1 1 d .
H62A H 0.3821 -0.1015 -0.1915 0.098 Uiso 1 1 calc R
C63 C 0.532(3) -0.0868(17) -0.1365(18) 0.101(11) Uani 1 1 d .
H63A H 0.5541 -0.0319 -0.1409 0.121 Uiso 1 1 calc R
C64 C 0.605(2) -0.124(2) -0.1000(18) 0.091(10) Uani 1 1 d .
H64A H 0.6766 -0.0949 -0.0809 0.109 Uiso 1 1 calc R
C65 C 0.5744(17) -0.2031(19) -0.0916(14) 0.075(8) Uani 1 1 d .
H65A H 0.6227 -0.2288 -0.0648 0.090 Uiso 1 1 calc R
C66 C 0.467(2) -0.2442(15) -0.1249(15) 0.077(7) Uani 1 1 d .
H66A H 0.4441 -0.3000 -0.1242 0.092 Uiso 1 1 calc R
C72 C 0.0859(17) -0.4531(15) -0.1922(11) 0.056(6) Uani 1 1 d .
C73 C 0.0463(17) -0.5386(12) -0.2185(13) 0.057(6) Uani 1 1 d .
H73A H 0.0913 -0.5700 -0.2208 0.069 Uiso 1 1 calc R
C74 C -0.0559(18) -0.5719(14) -0.2394(15) 0.073(7) Uani 1 1 d .
H74A H -0.0829 -0.6281 -0.2578 0.088 Uiso 1 1 calc R
C75 C -0.1260(17) -0.5284(16) -0.2355(15) 0.070(7) Uani 1 1 d .
H75A H -0.1975 -0.5543 -0.2460 0.084 Uiso 1 1 calc R
C76 C -0.0868(19) -0.4491(15) -0.2164(15) 0.076(7) Uani 1 1 d .
H76A H -0.1339 -0.4190 -0.2164 0.091 Uiso 1 1 calc R
C81 C 0.2673(16) -0.4398(11) -0.1751(12) 0.050(6) Uani 1 1 d .
C82 C 0.2696(17) -0.4481(13) -0.2520(12) 0.059(6) Uani 1 1 d .
H82A H 0.2185 -0.4372 -0.2939 0.071 Uiso 1 1 calc R
C83 C 0.350(2) -0.4730(17) -0.2648(18) 0.086(8) Uani 1 1 d .
H83A H 0.3524 -0.4789 -0.3170 0.103 Uiso 1 1 calc R
C84 C 0.4251(19) -0.4897(15) -0.2064(18) 0.073(7) Uani 1 1 d .
H84A H 0.4793 -0.5059 -0.2179 0.087 Uiso 1 1 calc R
C85 C 0.420(2) -0.4822(17) -0.1284(18) 0.090(8) Uani 1 1 d .
H85A H 0.4707 -0.4946 -0.0872 0.108 Uiso 1 1 calc R
C86 C 0.3409(18) -0.4561(14) -0.1127(13) 0.065(6) Uani 1 1 d .
H86A H 0.3374 -0.4498 -0.0607 0.077 Uiso 1 1 calc R
C101 C -0.3579(18) -0.3314(15) -0.2408(13) 0.060(6) Uani 1 1 d .
H10A H -0.3133 -0.3181 -0.1841 0.072 Uiso 1 1 calc R
C102 C -0.3694(19) -0.3973(13) -0.2961(15) 0.065(7) Uani 1 1 d .
H10B H -0.3324 -0.4389 -0.2852 0.078 Uiso 1 1 calc R
C103 C -0.4416(18) -0.3980(16) -0.3667(14) 0.079(8) Uani 1 1 d .
H10C H -0.4646 -0.4394 -0.4152 0.095 Uiso 1 1 calc R
C104 C -0.480(2) -0.3265(16) -0.3594(19) 0.085(8) Uani 1 1 d .
H10D H -0.5331 -0.3108 -0.4002 0.102 Uiso 1 1 calc R
C105 C -0.428(2) -0.2894(17) -0.2808(17) 0.077(7) Uani 1 1 d .
H10E H -0.4357 -0.2391 -0.2563 0.093 Uiso 1 1 calc R
C111 C -0.389(3) -0.3096(17) -0.5424(14) 0.084(9) Uani 1 1 d .
C112 C -0.366(3) -0.267(3) -0.603(2) 0.152(15) Uani 1 1 d .
H11A H -0.2969 -0.2386 -0.5973 0.183 Uiso 1 1 calc R
C113 C -0.450(4) -0.268(3) -0.672(2) 0.147(16) Uani 1 1 d .
H11B H -0.4370 -0.2384 -0.7117 0.176 Uiso 1 1 calc R
C114 C -0.549(4) -0.313(3) -0.681(2) 0.148(17) Uani 1 1 d .
H11C H -0.6050 -0.3137 -0.7255 0.178 Uiso 1 1 calc R
C115 C -0.565(3) -0.355(3) -0.626(3) 0.164(18) Uani 1 1 d .
H11D H -0.6324 -0.3895 -0.6352 0.197 Uiso 1 1 calc R
C116 C -0.489(3) -0.351(2) -0.5578(19) 0.164(19) Uani 1 1 d .
H11E H -0.5071 -0.3796 -0.5190 0.197 Uiso 1 1 calc R
C121 C -0.228(2) -0.3860(16) -0.4739(15) 0.080(8) Uani 1 1 d .
C122 C -0.231(3) -0.4494(18) -0.4329(17) 0.106(11) Uani 1 1 d .
H12A H -0.2615 -0.4535 -0.3923 0.127 Uiso 1 1 calc R
C123 C -0.185(3) -0.5096(19) -0.455(2) 0.133(14) Uani 1 1 d .
H12B H -0.1876 -0.5537 -0.4281 0.159 Uiso 1 1 calc R
C124 C -0.140(3) -0.508(2) -0.511(2) 0.115(12) Uani 1 1 d .
H12C H -0.1106 -0.5488 -0.5223 0.138 Uiso 1 1 calc R
C125 C -0.140(2) -0.445(2) -0.5503(18) 0.096(9) Uani 1 1 d .
H12D H -0.1099 -0.4416 -0.5912 0.115 Uiso 1 1 calc R
C126 C -0.182(2) -0.3850(18) -0.5324(14) 0.085(8) Uani 1 1 d .
H12E H -0.1794 -0.3420 -0.5613 0.102 Uiso 1 1 calc R
C131 C -0.2095(19) -0.0900(14) -0.2552(14) 0.065(6) Uani 1 1 d .
C132 C -0.1861(17) -0.1136(13) -0.1797(14) 0.059(6) Uani 1 1 d .
H13B H -0.2081 -0.1692 -0.1779 0.071 Uiso 1 1 calc R
C133 C -0.1328(18) -0.061(2) -0.1074(15) 0.080(8) Uani 1 1 d .
H13C H -0.1189 -0.0793 -0.0585 0.096 Uiso 1 1 calc R
C134 C -0.100(2) 0.024(2) -0.112(2) 0.101(10) Uani 1 1 d .
H13D H -0.0656 0.0632 -0.0654 0.121 Uiso 1 1 calc R
C135 C -0.120(2) 0.0466(17) -0.1856(19) 0.091(9) Uani 1 1 d .
H13E H -0.0956 0.1016 -0.1890 0.109 Uiso 1 1 calc R
C136 C -0.1761(18) -0.0090(16) -0.2554(14) 0.066(6) Uani 1 1 d .
H13F H -0.1912 0.0098 -0.3042 0.079 Uiso 1 1 calc R
C141 C -0.3993(19) -0.1306(14) -0.3841(14) 0.067(7) Uani 1 1 d .
C142 C -0.441(2) -0.0936(15) -0.3363(15) 0.079(7) Uani 1 1 d .
H14B H -0.4047 -0.0796 -0.2813 0.094 Uiso 1 1 calc R
C143 C -0.537(3) -0.0753(18) -0.366(2) 0.099(9) Uani 1 1 d .
H14C H -0.5674 -0.0565 -0.3298 0.118 Uiso 1 1 calc R
C144 C -0.586(3) -0.085(2) -0.446(3) 0.148(16) Uani 1 1 d .
H14D H -0.6446 -0.0664 -0.4666 0.177 Uiso 1 1 calc R
C145 C -0.546(4) -0.122(3) -0.493(3) 0.18(2) Uani 1 1 d .
H14E H -0.5785 -0.1323 -0.5486 0.212 Uiso 1 1 calc R
C146 C -0.460(3) -0.145(2) -0.4630(19) 0.130(14) Uani 1 1 d .
H14F H -0.4387 -0.1738 -0.4993 0.156 Uiso 1 1 calc R

loop_
_atom_site_aniso_label
_atom_site_aniso_U_11
_atom_site_aniso_U_22
_atom_site_aniso_U_33
_atom_site_aniso_U_23
_atom_site_aniso_U_13
_atom_site_aniso_U_12
Sb1 0.309(5) 0.113(2) 0.0970(19) 0.0206(17) 0.092(3) 0.054(3)
Fe1 0.055(2) 0.056(2) 0.0478(18) 0.0090(15) 0.0154(16) 0.0148(16)
Ru1 0.0473(11) 0.0465(11) 0.0466(10) 0.0053(8) 0.0140(8) 0.0127(9)
Ru2 0.0453(11) 0.0439(11) 0.0489(11) 0.0052(8) 0.0166(8) 0.0101(8)
Cl1 0.13(2) 0.20(3) 0.30(4) 0.02(2) 0.04(2) 0.066(19)
Cl2 0.63(8) 0.17(3) 0.35(5) 0.04(3) 0.40(5) 0.05(4)
Cl11 0.34(6) 0.32(5) 0.35(5) -0.03(4) 0.09(4) 0.17(5)
Cl12 0.22(3) 0.15(2) 0.49(6) 0.16(3) 0.17(4) 0.01(2)
P1 0.073(4) 0.059(4) 0.046(3) 0.005(3) 0.018(3) 0.013(3)
P2 0.065(4) 0.057(4) 0.061(4) 0.014(3) 0.024(3) 0.019(3)
F1 0.39(4) 0.21(3) 0.37(4) 0.19(3) 0.27(4) 0.19(3)
F2 0.50(6) 0.23(3) 0.31(4) 0.14(3) 0.30(5) 0.20(4)
F3 0.32(4) 0.21(3) 0.24(3) -0.09(3) -0.06(3) 0.08(3)
F4 0.38(5) 0.27(4) 0.28(4) 0.10(3) 0.25(4) 0.07(3)
F5 0.33(5) 0.29(4) 0.32(5) -0.15(4) 0.05(4) 0.02(4)
F6 0.51(6) 0.29(4) 0.15(2) 0.11(2) 0.15(3) 0.20(4)
N1 0.042(11) 0.058(12) 0.059(12) -0.006(9) 0.021(10) 0.006(10)
N11 0.036(10) 0.040(10) 0.057(11) 0.009(9) 0.020(9) -0.001(8)
N21 0.075(13) 0.041(10) 0.043(10) 0.015(8) 0.015(9) 0.022(10)
N31 0.055(11) 0.037(10) 0.053(11) -0.003(9) 0.015(10) -0.001(9)
N41 0.036(10) 0.044(11) 0.040(10) -0.001(8) 0.002(8) -0.003(8)
N51 0.055(12) 0.046(11) 0.048(11) 0.005(8) 0.010(9) 0.014(9)
N61 0.042(11) 0.050(11) 0.032(9) 0.007(8) 0.004(8) 0.014(9)
N71 0.030(10) 0.059(12) 0.065(12) -0.008(9) 0.017(9) -0.003(10)
N81 0.018(9) 0.045(10) 0.064(11) -0.003(8) 0.012(8) 0.001(8)
C1 0.060(16) 0.047(13) 0.050(14) 0.011(11) 0.034(12) -0.007(12)
C01 0.16(8) 0.12(7) 0.23(10) 0.04(6) 0.07(7) 0.05(6)
C2 0.10(2) 0.080(18) 0.070(16) 0.021(14) 0.042(15) 0.042(16)
C02 0.09(5) 0.20(8) 0.32(11) 0.25(9) 0.02(6) 0.06(5)
C3 0.089(18) 0.064(16) 0.075(16) 0.030(13) 0.056(15) 0.028(14)
C12 0.035(12) 0.039(12) 0.052(14) -0.009(10) 0.008(11) 0.011(10)
C13 0.061(15) 0.075(17) 0.059(15) 0.025(12) 0.023(12) 0.036(13)
C14 0.057(16) 0.068(17) 0.085(18) 0.016(14) 0.033(14) 0.012(14)
C15 0.080(18) 0.064(16) 0.072(17) 0.015(14) 0.038(15) 0.027(14)
C16 0.033(12) 0.061(15) 0.055(14) 0.009(11) -0.005(11) 0.019(11)
C21 0.019(11) 0.064(15) 0.065(14) 0.001(12) 0.030(11) 0.002(11)
C22 0.058(16) 0.055(15) 0.074(16) 0.017(13) 0.023(13) 0.014(13)
C23 0.070(17) 0.064(18) 0.065(16) 0.007(14) 0.013(13) 0.005(15)
C24 0.09(2) 0.08(2) 0.060(16) 0.029(14) 0.008(15) 0.062(18)
C25 0.10(2) 0.078(19) 0.070(17) 0.043(15) 0.021(16) 0.023(17)
C26 0.053(15) 0.080(19) 0.11(2) 0.045(16) 0.051(15) 0.004(14)
C32 0.056(15) 0.052(15) 0.048(14) -0.005(12) 0.021(12) 0.012(13)
C33 0.077(18) 0.064(18) 0.040(13) -0.006(13) 0.006(12) -0.008(14)
C34 0.13(3) 0.041(15) 0.08(2) 0.006(15) 0.032(19) 0.008(17)
C35 0.10(2) 0.064(19) 0.10(2) 0.020(16) 0.046(18) 0.051(17)
C36 0.060(15) 0.040(14) 0.064(14) 0.020(12) 0.020(12) 0.025(12)
C41 0.043(13) 0.052(14) 0.060(15) 0.004(11) 0.008(12) 0.018(11)
C42 0.083(18) 0.041(13) 0.10(2) 0.009(13) 0.060(17) 0.021(13)
C43 0.15(3) 0.09(2) 0.024(14) -0.005(13) 0.020(17) 0.03(2)
C44 0.15(4) 0.09(2) 0.07(2) -0.016(19) -0.04(3) 0.02(2)
C45 0.10(3) 0.16(3) 0.08(2) -0.06(2) -0.03(2) 0.06(2)
C46 0.066(17) 0.10(2) 0.066(17) -0.042(14) 0.015(14) 0.029(15)
C52 0.029(12) 0.034(12) 0.066(15) 0.014(10) 0.021(11) 0.014(9)
C53 0.084(18) 0.084(19) 0.051(15) -0.005(13) 0.035(15) 0.019(15)
C54 0.10(2) 0.079(19) 0.067(19) 0.007(15) 0.031(18) -0.008(17)
C55 0.08(2) 0.075(18) 0.048(15) 0.013(13) 0.013(14) 0.020(15)
C56 0.065(16) 0.073(16) 0.038(14) 0.010(12) 0.017(13) 0.016(13)
C61 0.053(16) 0.052(16) 0.054(14) -0.011(12) 0.020(12) -0.010(14)
C62 0.09(2) 0.056(18) 0.066(17) -0.017(14) 0.012(15) -0.006(16)
C63 0.14(3) 0.049(18) 0.08(2) 0.001(15) 0.04(2) -0.02(2)
C64 0.060(19) 0.09(3) 0.09(2) -0.032(19) 0.040(17) -0.026(18)
C65 0.021(13) 0.11(2) 0.074(17) -0.033(16) -0.003(11) 0.020(14)
C66 0.073(19) 0.056(16) 0.092(19) -0.009(14) 0.031(16) 0.004(15)
C72 0.043(14) 0.083(18) 0.038(12) 0.006(12) 0.009(10) 0.016(14)
C73 0.056(15) 0.030(13) 0.087(17) 0.000(11) 0.023(13) 0.018(12)
C74 0.044(15) 0.045(15) 0.10(2) 0.008(13) 0.009(14) -0.021(13)
C75 0.025(12) 0.073(19) 0.11(2) 0.014(15) 0.021(13) 0.011(13)
C76 0.060(18) 0.054(17) 0.10(2) -0.012(14) 0.026(15) 0.001(14)
C81 0.046(13) 0.024(11) 0.055(14) -0.002(10) 0.000(11) -0.008(10)
C82 0.054(15) 0.071(16) 0.030(12) -0.003(11) -0.009(11) 0.011(12)
C83 0.068(18) 0.12(2) 0.11(2) 0.013(18) 0.054(17) 0.061(18)
C84 0.048(16) 0.075(18) 0.11(2) 0.017(16) 0.043(16) 0.019(13)
C85 0.09(2) 0.10(2) 0.10(2) 0.041(18) 0.032(18) 0.054(18)
C86 0.064(16) 0.083(18) 0.053(14) 0.009(13) 0.011(12) 0.044(14)
C101 0.057(15) 0.075(17) 0.046(13) 0.015(13) 0.021(12) 0.006(13)
C102 0.071(17) 0.042(14) 0.086(18) 0.021(13) 0.040(15) 0.003(12)
C103 0.048(15) 0.09(2) 0.055(16) -0.007(14) -0.020(12) -0.013(14)
C104 0.070(18) 0.062(18) 0.12(3) 0.047(17) 0.013(17) 0.026(15)
C105 0.083(19) 0.09(2) 0.076(19) 0.032(17) 0.037(16) 0.034(17)
C111 0.13(3) 0.073(19) 0.033(14) -0.006(13) -0.006(16) 0.039(19)
C112 0.14(3) 0.22(5) 0.07(2) 0.02(3) 0.00(2) 0.05(3)
C113 0.14(3) 0.22(5) 0.07(2) 0.06(3) 0.00(2) 0.05(3)
C114 0.13(4) 0.17(4) 0.07(3) 0.02(2) -0.06(3) 0.02(3)
C115 0.13(3) 0.20(5) 0.11(3) 0.05(3) 0.00(3) -0.01(3)
C116 0.12(3) 0.19(4) 0.07(2) 0.00(2) -0.06(2) -0.05(3)
C121 0.10(2) 0.069(18) 0.059(16) -0.011(14) 0.018(15) 0.022(16)
C122 0.18(3) 0.09(2) 0.10(2) 0.050(18) 0.10(2) 0.06(2)
C123 0.19(4) 0.07(2) 0.18(4) 0.02(2) 0.11(3) 0.07(2)
C124 0.14(3) 0.11(3) 0.11(3) -0.02(2) 0.05(2) 0.07(3)
C125 0.08(2) 0.12(3) 0.10(2) -0.02(2) 0.035(17) 0.04(2)
C126 0.08(2) 0.11(2) 0.052(16) -0.008(15) 0.025(15) 0.022(18)
C131 0.081(18) 0.051(16) 0.071(17) 0.020(13) 0.031(14) 0.025(13)
C132 0.071(16) 0.041(13) 0.081(18) 0.001(13) 0.038(14) 0.030(12)
C133 0.050(16) 0.12(3) 0.070(18) -0.013(18) 0.016(13) 0.035(17)
C134 0.08(2) 0.11(3) 0.10(3) -0.02(2) 0.025(19) 0.02(2)
C135 0.11(2) 0.069(19) 0.09(2) 0.002(18) 0.05(2) 0.012(17)
C136 0.059(16) 0.078(19) 0.063(16) 0.013(14) 0.026(13) 0.019(14)
C141 0.078(18) 0.069(16) 0.057(16) 0.002(13) 0.010(14) 0.044(14)
C142 0.09(2) 0.072(18) 0.069(17) 0.010(14) 0.014(16) 0.037(16)
C143 0.10(3) 0.11(3) 0.10(2) 0.02(2) 0.04(2) 0.06(2)
C144 0.15(4) 0.13(3) 0.18(4) 0.03(3) 0.01(3) 0.11(3)
C145 0.21(5) 0.18(4) 0.16(4) 0.02(3) -0.02(3) 0.16(4)
C146 0.17(3) 0.14(3) 0.09(2) -0.02(2) 0.01(2) 0.11(3)

loop_
_atom_type_symbol
_atom_type_description
_atom_type_scat_dispersion_real
_atom_type_scat_dispersion_imag
_atom_type_scat_source
C C 0.0033 0.0016 'International Tables Vol C Tables 4.2.6.8 and 6.1.1.4'
H H 0.0000 0.0000 'International Tables Vol C Tables 4.2.6.8 and 6.1.1.4'
N N 0.0061 0.0033 'International Tables Vol C Tables 4.2.6.8 and 6.1.1.4'
F F 0.0171 0.0103 'International Tables Vol C Tables 4.2.6.8 and 6.1.1.4'
P P 0.1023 0.0942 'International Tables Vol C Tables 4.2.6.8 and 6.1.1.4'
Cl Cl 0.1484 0.1585 'International Tables Vol C Tables 4.2.6.8 and 6.1.1.4'
Fe Fe 0.3463 0.8444 'International Tables Vol C Tables 4.2.6.8 and 6.1.1.4'
Ru Ru -1.2594 0.8363 'International Tables Vol C Tables 4.2.6.8 and 6.1.1.4'
Sb Sb -0.5866 1.5461 'International Tables Vol C Tables 4.2.6.8 and 6.1.1.4'

loop_
_geom_angle_atom_site_label_1
_geom_angle_atom_site_label_2
_geom_angle_atom_site_label_3
_geom_angle
F3 Sb1 F5 173(2)
F3 Sb1 F1 92.6(17)
F5 Sb1 F1 89(2)
F3 Sb1 F2 83.4(18)
F5 Sb1 F2 90(2)
F1 Sb1 F2 90.6(13)
F3 Sb1 F4 97(2)
F5 Sb1 F4 89.8(18)
F1 Sb1 F4 90.1(14)
F2 Sb1 F4 179.1(19)
F3 Sb1 F6 88.1(16)
F5 Sb1 F6 90(2)
F1 Sb1 F6 177.9(16)
F2 Sb1 F6 87.6(14)
F4 Sb1 F6 91.7(15)
C1 Fe1 C102 93.9(9)
C1 Fe1 C101 90.6(9)
C102 Fe1 C101 39.3(8)
C1 Fe1 C103 127.6(10)
C102 Fe1 C103 38.3(9)
C101 Fe1 C103 65.5(9)
C1 Fe1 C105 123.7(10)
C102 Fe1 C105 65.6(10)
C101 Fe1 C105 40.0(9)
C103 Fe1 C105 65.2(11)
C1 Fe1 C104 157.5(10)
C102 Fe1 C104 67.2(9)
C101 Fe1 C104 67.0(10)
C103 Fe1 C104 41.2(9)
C105 Fe1 C104 38.3(10)
C1 Fe1 P1 89.7(6)
C102 Fe1 P1 117.9(7)
C101 Fe1 P1 157.1(7)
C103 Fe1 P1 96.5(8)
C105 Fe1 P1 146.5(8)
C104 Fe1 P1 109.6(9)
C1 Fe1 P2 92.8(7)
C102 Fe1 P2 156.0(7)
C101 Fe1 P2 117.7(7)
C103 Fe1 P2 139.4(8)
C105 Fe1 P2 91.6(8)
C104 Fe1 P2 100.1(7)
P1 Fe1 P2 85.2(3)
N11 Ru1 N71 90.3(6)
N11 Ru1 N31 88.5(6)
N71 Ru1 N31 176.1(7)
N11 Ru1 N51 174.4(7)
N71 Ru1 N51 91.0(6)
N31 Ru1 N51 89.9(6)
N11 Ru1 N1 92.8(7)
N71 Ru1 N1 92.0(7)
N31 Ru1 N1 91.8(7)
N51 Ru1 N1 92.6(6)
N11 Ru1 Ru2 87.3(5)
N71 Ru1 Ru2 86.8(5)
N31 Ru1 Ru2 89.4(5)
N51 Ru1 Ru2 87.3(5)
N1 Ru1 Ru2 178.8(5)
N61 Ru2 N21 179.6(7)
N61 Ru2 N81 89.1(6)
N21 Ru2 N81 90.7(6)
N61 Ru2 N41 89.9(6)
N21 Ru2 N41 90.3(6)
N81 Ru2 N41 179.0(6)
N61 Ru2 Ru1 90.8(5)
N21 Ru2 Ru1 89.6(5)
N81 Ru2 Ru1 90.2(4)
N41 Ru2 Ru1 89.8(5)
C02 Cl11 Cl12 49.4(12)
C02 Cl12 Cl11 49.4(12)
C111 P1 C2 105.7(13)
C111 P1 C121 103.7(11)
C2 P1 C121 104.4(12)
C111 P1 Fe1 118.8(11)
C2 P1 Fe1 103.5(8)
C121 P1 Fe1 119.1(9)
C131 P2 C141 103.6(11)
C131 P2 C3 103.1(12)
C141 P2 C3 105.1(12)
C131 P2 Fe1 119.2(8)
C141 P2 Fe1 115.7(9)
C3 P2 Fe1 108.6(8)
C1 N1 Ru1 170.4(17)
C16 N11 C12 118.4(17)
C16 N11 Ru1 121.3(14)
C12 N11 Ru1 120.2(14)
C12 N21 C21 121.6(17)
C12 N21 Ru2 120.7(14)
C21 N21 Ru2 117.6(13)
C36 N31 C32 121.0(18)
C36 N31 Ru1 123.1(14)
C32 N31 Ru1 115.8(14)
C32 N41 C41 117.7(17)
C32 N41 Ru2 119.3(13)
C41 N41 Ru2 122.3(14)
C56 N51 C52 121.9(19)
C56 N51 Ru1 122.2(15)
C52 N51 Ru1 115.7(13)
C52 N61 C61 119.5(17)
C52 N61 Ru2 120.7(13)
C61 N61 Ru2 118.8(13)
C76 N71 C72 117(2)
C76 N71 Ru1 122.1(16)
C72 N71 Ru1 120.6(14)
C72 N81 C81 117.1(16)
C72 N81 Ru2 121.5(14)
C81 N81 Ru2 121.2(11)
N1 C1 Fe1 178.4(18)
Cl2 C01 Cl1 91(2)
C3 C2 P1 110.2(17)
Cl11 C02 Cl12 81(2)
C2 C3 P2 112.7(16)
N11 C12 N21 114.4(19)
N11 C12 C13 123.1(19)
N21 C12 C13 122(2)
C14 C13 C12 117(2)
C13 C14 C15 122(2)
C16 C15 C14 118(2)
N11 C16 C15 121(2)
C22 C21 C26 119(2)
C22 C21 N21 122(2)
C26 C21 N21 118.7(19)
C21 C22 C23 123(2)
C24 C23 C22 120(2)
C25 C24 C23 116(2)
C24 C25 C26 125(2)
C21 C26 C25 117(2)
N41 C32 N31 119.5(19)
N41 C32 C33 123(2)
N31 C32 C33 117(2)
C32 C33 C34 118(2)
C35 C34 C33 122(2)
C36 C35 C34 116(2)
C35 C36 N31 125(2)
N41 C41 C46 122(2)
N41 C41 C42 124(2)
C46 C41 C42 114(2)
C43 C42 C41 121(2)
C42 C43 C44 123(3)
C45 C44 C43 115(3)
C44 C45 C46 123(3)
C45 C46 C41 123(3)
N61 C52 N51 119.1(18)
N61 C52 C53 126.2(19)
N51 C52 C53 114(2)
C54 C53 C52 123(2)
C53 C54 C55 120(2)
C56 C55 C54 116(2)
N51 C56 C55 124(2)
C62 C61 C66 118(2)
C62 C61 N61 125(3)
C66 C61 N61 116(2)
C61 C62 C63 122(3)
C62 C63 C64 121(3)
C65 C64 C63 120(3)
C64 C65 C66 117(3)
C61 C66 C65 122(2)
N81 C72 N71 112.9(19)
N81 C72 C73 128(2)
N71 C72 C73 118.7(19)
C74 C73 C72 118(2)
C73 C74 C75 124(2)
C76 C75 C74 117(2)
C75 C76 N71 126(2)
C82 C81 C86 123(2)
C82 C81 N81 117.6(19)
C86 C81 N81 120(2)
C83 C82 C81 117(2)
C84 C83 C82 124(3)
C83 C84 C85 118(2)
C86 C85 C84 120(2)
C81 C86 C85 119(2)
C102 C101 C105 106(2)
C102 C101 Fe1 69.5(12)
C105 C101 Fe1 70.9(13)
C103 C102 C101 110(2)
C103 C102 Fe1 72.2(14)
C101 C102 Fe1 71.2(12)
C102 C103 C104 109(2)
C102 C103 Fe1 69.5(12)
C104 C103 Fe1 70.6(14)
C105 C104 C103 104(2)
C105 C104 Fe1 70.1(15)
C103 C104 Fe1 68.2(14)
C104 C105 C101 111(2)
C104 C105 Fe1 71.7(16)
C101 C105 Fe1 69.1(13)
C116 C111 C112 116(3)
C116 C111 P1 124(3)
C112 C111 P1 120(3)
C111 C112 C113 119(4)
C114 C113 C112 119(4)
C115 C114 C113 119(3)
C114 C115 C116 123(4)
C111 C116 C115 123(4)
C122 C121 C126 118(3)
C122 C121 P1 120(2)
C126 C121 P1 122(2)
C121 C122 C123 116(3)
C124 C123 C122 126(3)
C123 C124 C125 116(3)
C124 C125 C126 122(3)
C121 C126 C125 122(3)
C136 C131 C132 116(2)
C136 C131 P2 123.3(19)
C132 C131 P2 120.8(18)
C133 C132 C131 125(2)
C132 C133 C134 116(3)
C135 C134 C133 119(3)
C134 C135 C136 122(3)
C131 C136 C135 122(2)
C142 C141 C146 112(2)
C142 C141 P2 122.1(19)
C146 C141 P2 126(2)
C141 C142 C143 123(3)
C144 C143 C142 120(3)
C145 C144 C143 116(3)
C146 C145 C144 122(4)
C145 C146 C141 126(3)

loop_
_geom_bond_atom_site_label_1
_geom_bond_atom_site_label_2
_geom_bond_distance
Sb1 F3 1.75(3)
Sb1 F5 1.77(3)
Sb1 F1 1.78(2)
Sb1 F2 1.79(3)
Sb1 F4 1.82(3)
Sb1 F6 1.82(3)
Fe1 C1 1.85(3)
Fe1 C102 2.03(2)
Fe1 C101 2.05(2)
Fe1 C103 2.06(2)
Fe1 C105 2.08(2)
Fe1 C104 2.10(3)
Fe1 P1 2.157(6)
Fe1 P2 2.169(7)
Ru1 N11 2.062(16)
Ru1 N71 2.071(17)
Ru1 N31 2.080(16)
Ru1 N51 2.096(17)
Ru1 N1 2.156(19)
Ru1 Ru2 2.280(2)
Ru2 N61 1.985(15)
Ru2 N21 1.995(16)
Ru2 N81 2.003(15)
Ru2 N41 2.004(16)
Cl1 C01 1.765(5)
Cl2 C01 1.764(5)
Cl11 C02 1.765(5)
Cl11 Cl12 2.30(5)
Cl12 C02 1.766(5)
P1 C111 1.82(3)
P1 C2 1.82(3)
P1 C121 1.85(3)
P2 C131 1.78(2)
P2 C141 1.79(2)
P2 C3 1.80(2)
N1 C1 1.17(2)
N11 C16 1.34(2)
N11 C12 1.36(2)
N21 C12 1.36(2)
N21 C21 1.43(2)
N31 C36 1.33(2)
N31 C32 1.37(3)
N41 C32 1.35(2)
N41 C41 1.37(2)
N51 C56 1.31(2)
N51 C52 1.39(2)
N61 C52 1.29(2)
N61 C61 1.40(3)
N71 C76 1.32(3)
N71 C72 1.40(3)
N81 C72 1.35(2)
N81 C81 1.44(2)
C2 C3 1.44(3)
C12 C13 1.38(3)
C13 C14 1.35(3)
C14 C15 1.39(3)
C15 C16 1.36(3)
C21 C22 1.33(3)
C21 C26 1.39(3)
C22 C23 1.38(3)
C23 C24 1.38(3)
C24 C25 1.36(3)
C25 C26 1.40(3)
C32 C33 1.38(3)
C33 C34 1.40(3)
C34 C35 1.38(3)
C35 C36 1.30(3)
C41 C46 1.39(3)
C41 C42 1.40(3)
C42 C43 1.36(3)
C43 C44 1.38(4)
C44 C45 1.33(5)
C45 C46 1.34(4)
C52 C53 1.41(3)
C53 C54 1.33(3)
C54 C55 1.40(3)
C55 C56 1.33(3)
C61 C62 1.32(3)
C61 C66 1.37(3)
C62 C63 1.32(4)
C63 C64 1.37(4)
C64 C65 1.34(4)
C65 C66 1.39(3)
C72 C73 1.41(3)
C73 C74 1.31(3)
C74 C75 1.38(3)
C75 C76 1.30(3)
C81 C82 1.36(3)
C81 C86 1.37(3)
C82 C83 1.35(3)
C83 C84 1.34(3)
C84 C85 1.39(3)
C85 C86 1.38(3)
C101 C102 1.37(3)
C101 C105 1.41(3)
C102 C103 1.35(3)
C103 C104 1.46(3)
C104 C105 1.37(3)
C111 C116 1.32(4)
C111 C112 1.41(4)
C112 C113 1.41(4)
C113 C114 1.34(5)
C114 C115 1.28(5)
C115 C116 1.34(4)
C121 C122 1.35(3)
C121 C126 1.36(3)
C122 C123 1.43(4)
C123 C124 1.30(4)
C124 C125 1.34(4)
C125 C126 1.36(4)
C131 C136 1.35(3)
C131 C132 1.39(3)
C132 C133 1.38(3)
C133 C134 1.42(4)
C134 C135 1.36(4)
C135 C136 1.38(3)
C141 C142 1.36(3)
C141 C146 1.36(3)
C142 C143 1.40(3)
C143 C144 1.35(4)
C144 C145 1.34(5)
C145 C146 1.32(4)
